data_2200058
loop_
_publ_author_name
'Chen, Wei-Qiang'
'Weng, Lin-Hong'
'Jin, Gui-Yu'

_publ_section_title
;
 2-(2-Chlorophenylamino)-4-methylsulfanyl-1,3,5-triazine
;
_journal_issue 1
_journal_name_full 'Acta Crystallographica Section E'
_journal_page_first o91
_journal_page_last o93
_journal_paper_doi 10.1107/S1600536800020237
_journal_volume 57
_journal_year 2001
_chemical_formula_iupac 'C10 H9 Cl N4 S'
_chemical_formula_moiety 'C10 H9 Cl N4 S'
_chemical_formula_sum 'C10 H9 Cl N4 S'
_chemical_formula_weight 252.72
_chemical_name_systematic
;
4-methylthio-N-(2-chlorophenyl)triazine-2-amine
;
_space_group_IT_number 14
_symmetry_cell_setting monoclinic
_symmetry_space_group_name_Hall '-P 2ybc'
_symmetry_space_group_name_H-M 'P 1 21/c 1'
_cell_angle_alpha 90
_cell_angle_beta 94.962(5)
_cell_angle_gamma 90
_cell_formula_units_Z 4
_cell_length_a 7.492(2)
_cell_length_b 7.797(2)
_cell_length_c 19.877(5)
_cell_measurement_reflns_used 4658
_cell_measurement_temperature 298(2)
_cell_measurement_theta_max 25.02
_cell_measurement_theta_min 2.06
_cell_volume 1156.8(5)
_computing_cell_refinement 'SMART1000 Software'
_computing_data_collection 'SMART1000 Software (Bruker, 1998)'
_computing_data_reduction 'SAINT in SMART1000 Software'
_computing_molecular_graphics 'XP in SHELXL97'
_computing_structure_refinement 'SHELXL97 (Sheldrick, 1997)'
_computing_structure_solution 'SHELXS97 (Sheldrick, 1997)'
_diffrn_measurement_device 'Bruker SMART 1000'
_diffrn_measurement_method \w
_diffrn_radiation_type MoK\a
_diffrn_radiation_wavelength .71073
_diffrn_reflns_av_R_equivalents .018
_diffrn_reflns_limit_h_max 8
_diffrn_reflns_limit_h_min -8
_diffrn_reflns_limit_k_max 8
_diffrn_reflns_limit_k_min -9
_diffrn_reflns_limit_l_max 23
_diffrn_reflns_limit_l_min -18
_diffrn_reflns_number 4658
_diffrn_reflns_theta_max 25.02
_diffrn_standards_decay_% 0
_diffrn_standards_interval_count none
_diffrn_standards_number none
_exptl_absorpt_coefficient_mu .487
_exptl_absorpt_correction_T_max .909
_exptl_absorpt_correction_T_min .868
_exptl_absorpt_correction_type multi-scan
_exptl_absorpt_process_details '(SADABS; Blessing, 1995)'
_exptl_crystal_colour colorless
_exptl_crystal_density_diffrn 1.451
_exptl_crystal_density_meas ?
_exptl_crystal_description block
_exptl_crystal_F_000 520
_exptl_crystal_size_max .30
_exptl_crystal_size_mid .25
_exptl_crystal_size_min .20
_refine_diff_density_max .20
_refine_diff_density_min -.22
_refine_ls_extinction_coef none
_refine_ls_extinction_method SHELXL97
_refine_ls_goodness_of_fit_ref 1.041
_refine_ls_hydrogen_treatment constr
_refine_ls_number_parameters 145
_refine_ls_number_reflns 2037
_refine_ls_R_factor_gt .031
_refine_ls_shift/su_max .007
_refine_ls_shift/su_mean .002
_refine_ls_structure_factor_coef Fsqd
_refine_ls_weighting_details 'w = 1/[\s^2^(Fo^2^)+(0.0547P)^2^+0.2627P] P = (Fo^2^+2Fc^2^)/3'
_refine_ls_weighting_scheme calc
_refine_ls_wR_factor_ref .096
_reflns_number_gt 1730
_reflns_number_total 2037
_reflns_threshold_expression I>2\s(I)
_cod_data_source_file na6016.cif
_cod_data_source_block I
_cod_depositor_comments
;
The following automatic conversions were performed:
'_symmetry_cell_setting' value 'Monoclinic' changed to 'monoclinic'
according to '/home/saulius/struct/CIF-dictionaries/cif_core.dic'
dictionary named 'cif_core.dic' version 2.4.1 from 2010-06-29.

Automatic conversion script
Id: cif_fix_enum 1527 2010-12-29 10:47:43Z saulius 

The following automatic conversions were performed:

'_symmetry_cell_setting' value 'Monoclinic' changed to 'monoclinic'
according to /home/saulius/struct/CIF-dictionaries/cif_core.dic
dictionary named 'cif_core.dic' version 2.4.1 from 2010-06-29.

Automatic conversion script
Id: cif_fix_values 1715 2011-07-08 13:25:40Z adriana 

The following automatic conversions were performed:

'_exptl_crystal_density_meas' value 'not measured' was changed to '?'
- the value is perceived as not measured.

Automatic conversion script
Id: cif_fix_values 3008 2015-01-20 13:52:24Z robertas 
;
_cod_original_sg_symbol_H-M 'P 21/c'
_cod_database_code 2200058
_cod_database_fobs_code 2200058

loop_
_symmetry_equiv_pos_as_xyz
'x, y, z'
'-x, y+1/2, -z+1/2'
'-x, -y, -z'
'x, -y-1/2, z-1/2'

loop_
_atom_site_label
_atom_site_fract_x
_atom_site_fract_y
_atom_site_fract_z
_atom_site_U_iso_or_equiv
_atom_site_adp_type
_atom_site_type_symbol
S1 .34824(7) -.15592(6) .09071(2) .05693(19) Uani S
C1 .3898(3) -.2988(3) .02298(11) .0635(5) Uani C
C2 .2507(2) .0204(2) .04756(8) .0418(4) Uani C
C3 .1417(2) .1572(2) -.04489(8) .0466(4) Uani C
C4 .1329(2) .2832(2) .05641(7) .0380(3) Uani C
C5 .1306(2) .4513(2) .16120(8) .0433(4) Uani C
C6 .0012(3) .5099(2) .20206(10) .0539(5) Uani C
C7 .0492(4) .5548(3) .26927(11) .0761(7) Uani C
C8 .2250(5) .5400(3) .29508(11) .0826(8) Uani C
C9 .3523(4) .4809(3) .25546(11) .0748(7) Uani C
C10 .3057(3) .4358(3) .18929(9) .0566(5) Uani C
Cl1 -.22025(8) .52618(9) .16925(3) .0813(2) Uani Cl
N1 .21284(18) .14894(17) .08828(7) .0416(3) Uani N
N2 .2191(2) .01494(18) -.01963(7) .0469(4) Uani N
N3 .09564(18) .29457(18) -.01172(6) .0434(3) Uani N
N4 .08359(19) .41910(18) .09176(6) .0439(3) Uani N
H1A .4445 -.4021 .0412 .095 Uiso H
H1B .4686 -.2444 -.0061 .095 Uiso H
H1C .2786 -.3263 -.0024 .095 Uiso H
H3A .1171 .1602 -.0915 .056 Uiso H
H4A .0168 .4941 .0702 .053 Uiso H
H7A -.0371 .5944 .2964 .091 Uiso H
H8A .2575 .5705 .3397 .099 Uiso H
H9A .4707 .4710 .2733 .090 Uiso H
H10A .3932 .3944 .1630 .068 Uiso H

loop_
_atom_site_aniso_label
_atom_site_aniso_U_11
_atom_site_aniso_U_22
_atom_site_aniso_U_33
_atom_site_aniso_U_12
_atom_site_aniso_U_13
_atom_site_aniso_U_23
_atom_site_aniso_type_symbol
S1 .0653(3) .0443(3) .0590(3) .0078(2) -.0076(2) -.0001(2) S
C1 .0589(11) .0478(11) .0836(15) .0051(9) .0056(10) -.0100(10) C
C2 .0403(8) .0402(9) .0449(9) -.0046(7) .0034(7) -.0007(7) C
C3 .0570(10) .0485(10) .0342(8) -.0057(8) .0041(7) -.0017(7) C
C4 .0382(8) .0409(8) .0347(8) -.0041(7) .0025(6) .0007(7) C
C5 .0588(10) .0364(8) .0352(8) -.0006(7) .0067(7) .0017(7) C
C6 .0760(13) .0401(9) .0483(10) .0035(9) .0208(9) .0044(8) C
C7 .133(2) .0481(11) .0527(13) .0023(13) .0399(14) -.0029(9) C
C8 .142(3) .0666(15) .0374(11) -.0171(15) -.0019(14) -.0017(10) C
C9 .0989(17) .0779(15) .0442(11) -.0145(13) -.0127(11) .0031(10) C
C10 .0655(12) .0606(12) .0431(10) -.0022(9) .0007(8) .0033(9) C
Cl1 .0679(4) .0861(4) .0944(5) .0178(3) .0335(3) .0153(3) C
N1 .0468(8) .0405(8) .0372(7) -.0001(6) .0015(6) .0009(6) N
N2 .0553(9) .0437(8) .0419(8) -.0031(7) .0064(6) -.0040(6) N
N3 .0504(8) .0447(8) .0345(7) -.0007(6) .0007(6) -.0007(6) N
N4 .0521(8) .0445(8) .0346(7) .0098(6) .0012(6) -.0003(6) N

loop_
_atom_type_symbol
_atom_type_description
_atom_type_scat_dispersion_real
_atom_type_scat_dispersion_imag
_atom_type_scat_source
C C .0033 .0016 'International Tables Vol C Tables 4.2.6.8 and 6.1.1.4'
H H .0000 .0000 'International Tables Vol C Tables 4.2.6.8 and 6.1.1.4'
N N .0061 .0033 'International Tables Vol C Tables 4.2.6.8 and 6.1.1.4'
S S .1246 .1234 'International Tables Vol C Tables 4.2.6.8 and 6.1.1.4'
Cl Cl .1484 .1585 'International Tables Vol C Tables 4.2.6.8 and 6.1.1.4'

loop_
_geom_angle_atom_site_label_1
_geom_angle_atom_site_label_2
_geom_angle_atom_site_label_3
_geom_angle
_geom_angle_publ_flag
C2 S1 C1 102.28(10) yes
C2 N1 C4 114.23(14) yes
C3 N2 C2 112.60(14) yes
C3 N3 C4 113.85(14) yes
C4 N4 C5 126.43(14) yes
N1 C2 N2 126.99(15) yes
N1 C2 S1 113.28(12) yes
N2 C2 S1 119.72(13) yes
N3 C3 N2 127.80(15) yes
N1 C4 N4 120.16(14) yes
N1 C4 N3 124.50(15) yes
N4 C4 N3 115.34(14) yes
C10 C5 C6 118.38(17) no
C10 C5 N4 121.60(15) yes
C6 C5 N4 119.90(16) yes
C5 C6 C7 120.3(2) no
C5 C6 Cl1 119.71(15) no
C7 C6 Cl1 119.99(17) no
C8 C7 C6 119.6(2) no
C9 C8 C7 120.4(2) no
C8 C9 C10 120.3(2) no
C9 C10 C5 121.0(2) no

loop_
_geom_bond_atom_site_label_1
_geom_bond_atom_site_label_2
_geom_bond_site_symmetry_2
_geom_bond_distance
_geom_bond_publ_flag
S1 C2 . 1.7469(17) yes
S1 C1 . 1.795(2) yes
Cl1 C6 . 1.734(2) no
N1 C2 . 1.334(2) yes
N1 C4 . 1.338(2) yes
N2 C3 . 1.330(2) yes
N2 C2 . 1.337(2) yes
N3 C3 . 1.319(2) yes
N3 C4 . 1.362(2) yes
N4 C4 . 1.341(2) yes
N4 C5 . 1.417(2) yes
C5 C10 . 1.386(3) no
C5 C6 . 1.394(2) no
C6 C7 . 1.398(3) no
C7 C8 . 1.376(4) no
C8 C9 . 1.368(4) no
C9 C10 . 1.377(3) no

loop_
_geom_hbond_atom_site_label_D
_geom_hbond_atom_site_label_H
_geom_hbond_atom_site_label_A
_geom_hbond_site_symmetry_A
_geom_hbond_distance_DH
_geom_hbond_distance_HA
_geom_hbond_distance_DA
_geom_hbond_angle_DHA
_geom_hbond_publ_flag
N4 H4a N3 3_565 .86 2.15 2.991(2) 168 yes
